data_2208292
loop_
_publ_author_name
'Suchada Chantrapromma'
'Pumsak Ruanwas'
'Boonwasana Jindawong'
'Abdul Razak Ibrahim'
'Hoong-Kun Fun'

_publ_section_title
;
 2-(4-Hydroxystyryl)-1-methylpyridinium <i>p</i>-toluenesulfonate
;
_journal_coeditor_code CI6755
_journal_issue 3
_journal_name_full 'Acta Crystallographica Section E'
_journal_page_first o875
_journal_page_last o877
_journal_paper_doi 10.1107/S1600536806003540
_journal_volume 62
_journal_year 2006
_chemical_formula_iupac 'C14 H14 N O +, C7 H7 O3 S -'
_chemical_formula_moiety 'C14 H14 N O +, C7 H7 O3 S -'
_chemical_formula_sum 'C21 H21 N O4 S'
_chemical_formula_weight 383.46
_chemical_melting_point .526E-305
_chemical_name_common '2-(4-Hydroxystyryl)-1-methylpyridinium <i>p</i>-toluenesulfonate'
_chemical_name_systematic
;
2-(4-Hydroxystyryl)-1-methylpyridinium <i>p</i>-toluenesulfonate
;
_space_group_IT_number 14
_symmetry_cell_setting monoclinic
_symmetry_space_group_name_Hall '-P 2ybc'
_symmetry_space_group_name_H-M 'P 1 21/c 1'
_atom_sites_solution_hydrogens geom
_atom_sites_solution_primary direct
_atom_sites_solution_secondary difmap
_audit_creation_method SHELXL-97
_cell_angle_alpha 90.00
_cell_angle_beta 108.8280(10)
_cell_angle_gamma 90.00
_cell_formula_units_Z 4
_cell_length_a 6.81040(10)
_cell_length_b 16.8958(2)
_cell_length_c 17.4608(2)
_cell_measurement_reflns_used 5556
_cell_measurement_temperature 297(2)
_cell_measurement_theta_max 30.00
_cell_measurement_theta_min 1.72
_cell_volume 1901.66(4)
_computing_cell_refinement APEX2
_computing_data_collection 'APEX2 (Bruker, 2005)'
_computing_data_reduction 'SAINT (Bruker, 2005)'
_computing_molecular_graphics SHELXTL
_computing_publication_material 'SHELXTL and PLATON (Spek, 2003)'
_computing_structure_refinement SHELXTL
_computing_structure_solution 'SHELXTL (Sheldrick, 1998)'
_diffrn_ambient_temperature 297(2)
_diffrn_detector_area_resol_mean 8.33
_diffrn_measured_fraction_theta_full 1.000
_diffrn_measured_fraction_theta_max 1.000
_diffrn_measurement_device_type
;
Bruker SMART APEX2 CCD area-detector
;
_diffrn_measurement_method \w
_diffrn_radiation_monochromator graphite
_diffrn_radiation_source 'fine-focus sealed tube'
_diffrn_radiation_type MoK\a
_diffrn_radiation_wavelength 0.71073
_diffrn_reflns_av_R_equivalents 0.0265
_diffrn_reflns_av_sigmaI/netI 0.0172
_diffrn_reflns_limit_h_max 9
_diffrn_reflns_limit_h_min -9
_diffrn_reflns_limit_k_max 23
_diffrn_reflns_limit_k_min -23
_diffrn_reflns_limit_l_max 24
_diffrn_reflns_limit_l_min -24
_diffrn_reflns_number 35885
_diffrn_reflns_theta_full 30.00
_diffrn_reflns_theta_max 30.00
_diffrn_reflns_theta_min 1.72
_diffrn_standards_number 0
_exptl_absorpt_coefficient_mu 0.197
_exptl_absorpt_correction_T_max 0.919
_exptl_absorpt_correction_T_min 0.901
_exptl_absorpt_correction_type multi-scan
_exptl_absorpt_process_details '(SADABS; Bruker, 2005)'
_exptl_crystal_colour orange
_exptl_crystal_density_diffrn 1.339
_exptl_crystal_density_method 'not measured'
_exptl_crystal_description Block
_exptl_crystal_F_000 808
_exptl_crystal_size_max 0.53
_exptl_crystal_size_mid 0.51
_exptl_crystal_size_min 0.43
_refine_diff_density_max 0.353
_refine_diff_density_min -0.353
_refine_ls_extinction_method none
_refine_ls_goodness_of_fit_ref 1.065
_refine_ls_hydrogen_treatment constr
_refine_ls_matrix_type full
_refine_ls_number_parameters 274
_refine_ls_number_reflns 5555
_refine_ls_number_restraints 0
_refine_ls_restrained_S_all 1.065
_refine_ls_R_factor_all 0.0595
_refine_ls_R_factor_gt 0.0458
_refine_ls_shift/su_max 0.001
_refine_ls_shift/su_mean <0.001
_refine_ls_structure_factor_coef Fsqd
_refine_ls_weighting_details 'calc w=1/[\s^2^(Fo^2^)+(0.0663P)^2^+0.5805P] where P=(Fo^2^+2Fc^2^)/3'
_refine_ls_weighting_scheme calc
_refine_ls_wR_factor_gt 0.1251
_refine_ls_wR_factor_ref 0.1448
_reflns_number_gt 4366
_reflns_number_total 5555
_reflns_threshold_expression I>2\s(I)
_cod_data_source_file ci6755.cif
_cod_data_source_block I
_cod_depositor_comments
;
The following automatic conversions were performed:
'_symmetry_cell_setting' value 'Monoclinic' changed to 'monoclinic'
according to '/home/saulius/struct/CIF-dictionaries/cif_core.dic'
dictionary named 'cif_core.dic' version 2.4.1 from 2010-06-29.

Automatic conversion script
Id: cif_fix_enum 1527 2010-12-29 10:47:43Z saulius 

The following automatic conversions were performed:

'_symmetry_cell_setting' value 'Monoclinic' changed to 'monoclinic'
according to /home/saulius/struct/CIF-dictionaries/cif_core.dic
dictionary named 'cif_core.dic' version 2.4.1 from 2010-06-29.

Automatic conversion script
Id: cif_fix_values 1715 2011-07-08 13:25:40Z adriana 
;
_cod_original_sg_symbol_H-M 'P 21/c'
_cod_database_code 2208292
_cod_database_fobs_code 2208292

loop_
_symmetry_equiv_pos_as_xyz
'x, y, z'
'-x, y+1/2, -z+1/2'
'-x, -y, -z'
'x, -y-1/2, z-1/2'

loop_
_atom_site_label
_atom_site_fract_x
_atom_site_fract_y
_atom_site_fract_z
_atom_site_U_iso_or_equiv
_atom_site_adp_type
_atom_site_calc_flag
_atom_site_refinement_flags
_atom_site_occupancy
_atom_site_disorder_assembly
_atom_site_disorder_group
_atom_site_type_symbol
S1 0.00080(6) 0.41465(2) 0.32945(2) 0.04607(12) Uani d . 1 . . S
O2A 0.1109(6) 0.4819(3) 0.3724(3) 0.0806(12) Uani d P 0.58 A 1 O
O3A 0.1211(5) 0.3787(2) 0.28150(18) 0.0876(10) Uani d P 0.58 A 1 O
O4A -0.0672(4) 0.36212(17) 0.37594(18) 0.0640(7) Uani d P 0.58 A 1 O
O2B 0.1734(9) 0.4619(4) 0.3457(5) 0.111(3) Uani d P 0.42 A 2 O
O3B 0.0219(6) 0.3361(2) 0.3002(2) 0.0785(12) Uani d P 0.42 A 2 O
O4B -0.0685(8) 0.4047(3) 0.4028(3) 0.0872(15) Uani d P 0.42 A 2 O
C15 -0.2172(2) 0.45631(8) 0.25548(9) 0.0410(3) Uani d . 1 A . C
C16 -0.1868(3) 0.50850(11) 0.19909(11) 0.0565(4) Uani d . 1 . . C
H16 -0.0529 0.5230 0.2019 0.068 Uiso d R 1 A . H
C17 -0.3552(3) 0.53892(12) 0.13879(12) 0.0659(5) Uani d . 1 A . C
H17 -0.3331 0.5740 0.1012 0.079 Uiso d R 1 . . H
C18 -0.5563(3) 0.51840(12) 0.13313(11) 0.0596(4) Uani d . 1 . . C
C19 -0.5843(3) 0.46654(11) 0.18990(11) 0.0563(4) Uani d . 1 A . C
H19 -0.7183 0.4520 0.1869 0.068 Uiso d R 1 . . H
C20 -0.4167(2) 0.43563(10) 0.25141(10) 0.0472(3) Uani d . 1 . . C
H20 -0.4387 0.4014 0.2896 0.057 Uiso d R 1 A . H
C21 -0.7392(4) 0.55159(18) 0.06682(14) 0.0907(8) Uani d . 1 A . C
H21A -0.7314 0.6083 0.0675 0.109 Uiso calc R 1 . . H
H21B -0.8655 0.5353 0.0754 0.109 Uiso calc R 1 . . H
H21C -0.7370 0.5323 0.0154 0.109 Uiso calc R 1 . . H
O1 1.8726(2) 0.77887(8) 0.57534(10) 0.0728(4) Uani d . 1 . . O
H1OA 1.9140 0.7392 0.5991 0.109 Uiso d R 1 . . H
N1 0.5706(2) 0.61997(8) 0.35428(7) 0.0441(3) Uani d . 1 . . N
C1 0.3668(3) 0.61555(10) 0.31051(10) 0.0515(4) Uani d . 1 . . C
H1 0.2836 0.5784 0.3246 0.062 Uiso d R 1 . . H
C2 0.2804(3) 0.66429(11) 0.24632(11) 0.0540(4) Uani d . 1 . . C
H2 0.1395 0.6611 0.2174 0.065 Uiso d R 1 . . H
C3 0.4051(3) 0.71816(11) 0.22479(11) 0.0550(4) Uani d . 1 . . C
H3 0.3497 0.7511 0.1804 0.066 Uiso d R 1 . . H
C4 0.6119(3) 0.72309(11) 0.26943(10) 0.0543(4) Uani d . 1 . . C
H4 0.6961 0.7592 0.2546 0.065 Uiso d R 1 . . H
C5 0.6976(2) 0.67426(9) 0.33681(9) 0.0449(3) Uani d . 1 . . C
C6 0.9119(3) 0.68022(11) 0.38888(10) 0.0538(4) Uani d . 1 . . C
H6 0.9622 0.6413 0.4279 0.065 Uiso d R 1 . . H
C7 1.0401(2) 0.73754(10) 0.38438(9) 0.0489(3) Uani d . 1 . . C
H7 0.9889 0.7751 0.3439 0.059 Uiso d R 1 . . H
C8 1.2544(2) 0.74745(10) 0.43665(9) 0.0454(3) Uani d . 1 . . C
C9 1.3443(2) 0.69998(11) 0.50473(10) 0.0506(4) Uani d . 1 . . C
H9 1.2648 0.6614 0.5188 0.061 Uiso d R 1 . . H
C10 1.5487(3) 0.70995(11) 0.55132(10) 0.0513(4) Uani d . 1 . . C
H10 1.6057 0.6781 0.5965 0.062 Uiso d R 1 . . H
C11 1.6703(3) 0.76679(10) 0.53135(10) 0.0501(4) Uani d . 1 . . C
C12 1.5843(3) 0.81470(10) 0.46447(11) 0.0563(4) Uani d . 1 . . C
H12 1.6647 0.8532 0.4509 0.068 Uiso d R 1 . . H
C13 1.3789(3) 0.80500(10) 0.41817(10) 0.0528(4) Uani d . 1 . . C
H13 1.3224 0.8376 0.3735 0.063 Uiso d R 1 . . H
C14 0.6506(3) 0.56330(11) 0.42194(11) 0.0577(4) Uani d . 1 . . C
H14A 0.5413 0.5280 0.4233 0.086 Uiso calc R 1 . . H
H14B 0.6996 0.5918 0.4721 0.086 Uiso calc R 1 . . H
H14C 0.7626 0.5334 0.4143 0.086 Uiso calc R 1 . . H

loop_
_atom_site_aniso_label
_atom_site_aniso_U_11
_atom_site_aniso_U_22
_atom_site_aniso_U_33
_atom_site_aniso_U_12
_atom_site_aniso_U_13
_atom_site_aniso_U_23
S1 0.0413(2) 0.0454(2) 0.0479(2) -0.00045(14) 0.00935(15) 0.00355(15)
O2A 0.062(2) 0.0664(18) 0.087(2) -0.0169(18) -0.0128(17) 0.0029(16)
O3A 0.083(2) 0.118(3) 0.0716(16) 0.0518(19) 0.0386(15) 0.0253(18)
O4A 0.0487(12) 0.0676(16) 0.0741(18) -0.0024(12) 0.0178(12) 0.0326(14)
O2B 0.048(3) 0.102(5) 0.151(7) -0.032(3) -0.013(3) 0.069(5)
O3B 0.077(2) 0.067(2) 0.066(2) 0.0331(19) -0.0130(18) -0.0176(18)
O4B 0.099(3) 0.111(4) 0.057(2) 0.045(3) 0.032(2) 0.032(2)
C15 0.0439(7) 0.0362(7) 0.0419(7) -0.0003(5) 0.0123(6) -0.0020(5)
C16 0.0564(9) 0.0534(9) 0.0583(9) -0.0044(8) 0.0167(8) 0.0115(8)
C17 0.0766(13) 0.0594(11) 0.0573(10) 0.0044(9) 0.0157(9) 0.0172(9)
C18 0.0633(10) 0.0588(10) 0.0477(8) 0.0171(8) 0.0055(7) -0.0035(8)
C19 0.0432(8) 0.0615(10) 0.0608(9) 0.0074(7) 0.0121(7) -0.0089(8)
C20 0.0463(8) 0.0465(8) 0.0508(8) 0.0013(6) 0.0184(6) -0.0004(6)
C21 0.0850(16) 0.1039(19) 0.0635(12) 0.0333(15) -0.0035(11) 0.0058(13)
O1 0.0526(7) 0.0541(7) 0.0887(10) -0.0065(6) -0.0089(7) 0.0045(7)
N1 0.0493(7) 0.0399(6) 0.0417(6) 0.0041(5) 0.0129(5) -0.0017(5)
C1 0.0515(9) 0.0473(8) 0.0544(8) -0.0048(7) 0.0154(7) -0.0060(7)
C2 0.0444(8) 0.0541(9) 0.0558(9) 0.0006(7) 0.0055(7) -0.0048(7)
C3 0.0511(9) 0.0561(9) 0.0500(8) 0.0064(7) 0.0056(7) 0.0070(7)
C4 0.0466(8) 0.0591(10) 0.0529(9) 0.0017(7) 0.0101(7) 0.0137(8)
C5 0.0424(7) 0.0471(8) 0.0444(7) 0.0065(6) 0.0127(6) 0.0018(6)
C6 0.0440(8) 0.0602(10) 0.0516(8) 0.0090(7) 0.0078(7) 0.0121(7)
C7 0.0445(8) 0.0557(9) 0.0429(7) 0.0071(7) 0.0088(6) 0.0058(7)
C8 0.0433(7) 0.0518(8) 0.0398(7) 0.0067(6) 0.0117(6) 0.0012(6)
C9 0.0443(8) 0.0614(10) 0.0454(8) 0.0021(7) 0.0138(6) 0.0095(7)
C10 0.0486(8) 0.0584(9) 0.0421(7) 0.0073(7) 0.0078(6) 0.0063(7)
C11 0.0460(8) 0.0438(8) 0.0531(8) 0.0030(6) 0.0058(7) -0.0058(7)
C12 0.0547(9) 0.0458(8) 0.0633(10) -0.0026(7) 0.0118(8) 0.0048(7)
C13 0.0559(9) 0.0496(9) 0.0474(8) 0.0038(7) 0.0091(7) 0.0086(7)
C14 0.0704(11) 0.0495(9) 0.0500(9) 0.0035(8) 0.0151(8) 0.0083(7)

loop_
_atom_type_symbol
_atom_type_description
_atom_type_scat_dispersion_real
_atom_type_scat_dispersion_imag
_atom_type_scat_source
C C 0.0033 0.0016 'International Tables Vol C Tables 4.2.6.8 and 6.1.1.4'
H H 0.0000 0.0000 'International Tables Vol C Tables 4.2.6.8 and 6.1.1.4'
N N 0.0061 0.0033 'International Tables Vol C Tables 4.2.6.8 and 6.1.1.4'
O O 0.0106 0.0060 'International Tables Vol C Tables 4.2.6.8 and 6.1.1.4'
S S 0.1246 0.1234 'International Tables Vol C Tables 4.2.6.8 and 6.1.1.4'

loop_
_geom_angle_atom_site_label_1
_geom_angle_atom_site_label_2
_geom_angle_atom_site_label_3
_geom_angle
O4A S1 O2A 114.9(3)
O2B S1 O3B 115.5(4)
O4A S1 O3A 115.0(2)
O2A S1 O3A 109.2(2)
O2B S1 O4B 111.8(4)
O3B S1 O4B 107.0(3)
O2B S1 C15 112.4(3)
O4A S1 C15 108.86(12)
O2A S1 C15 103.9(2)
O3B S1 C15 105.23(14)
O3A S1 C15 103.76(12)
O4B S1 C15 104.17(18)
C20 C15 C16 119.59(15)
C20 C15 S1 121.09(12)
C16 C15 S1 119.29(12)
C17 C16 C15 120.04(17)
C17 C16 H16 120.0
C15 C16 H16 120.0
C16 C17 C18 121.31(18)
C16 C17 H17 119.4
C18 C17 H17 119.3
C19 C18 C17 118.03(16)
C19 C18 C21 121.0(2)
C17 C18 C21 121.0(2)
C18 C19 C20 121.53(17)
C18 C19 H19 119.2
C20 C19 H19 119.3
C15 C20 C19 119.50(16)
C15 C20 H20 120.2
C19 C20 H20 120.3
C18 C21 H21A 109.5
C18 C21 H21B 109.5
H21A C21 H21B 109.5
C18 C21 H21C 109.5
H21A C21 H21C 109.5
H21B C21 H21C 109.5
C11 O1 H1OA 107.1
C1 N1 C5 121.37(14)
C1 N1 C14 117.43(14)
C5 N1 C14 121.20(14)
N1 C1 C2 121.56(16)
N1 C1 H1 119.3
C2 C1 H1 119.2
C1 C2 C3 118.91(16)
C1 C2 H2 120.5
C3 C2 H2 120.6
C4 C3 C2 119.63(16)
C4 C3 H3 120.1
C2 C3 H3 120.2
C3 C4 C5 120.91(16)
C3 C4 H4 119.5
C5 C4 H4 119.6
N1 C5 C4 117.55(14)
N1 C5 C6 119.28(14)
C4 C5 C6 123.16(15)
C7 C6 C5 124.24(15)
C7 C6 H6 117.9
C5 C6 H6 117.9
C6 C7 C8 126.34(15)
C6 C7 H7 116.8
C8 C7 H7 116.8
C13 C8 C9 117.64(15)
C13 C8 C7 119.67(14)
C9 C8 C7 122.68(15)
C10 C9 C8 120.85(16)
C10 C9 H9 119.6
C8 C9 H9 119.6
C9 C10 C11 120.59(15)
C9 C10 H10 119.7
C11 C10 H10 119.7
O1 C11 C10 122.80(15)
O1 C11 C12 117.66(16)
C10 C11 C12 119.54(15)
C13 C12 C11 119.78(17)
C13 C12 H12 120.2
C11 C12 H12 120.1
C12 C13 C8 121.59(15)
C12 C13 H13 119.2
C8 C13 H13 119.3
N1 C14 H14A 109.5
N1 C14 H14B 109.5
H14A C14 H14B 109.5
N1 C14 H14C 109.5
H14A C14 H14C 109.5
H14B C14 H14C 109.5

loop_
_geom_bond_atom_site_label_1
_geom_bond_atom_site_label_2
_geom_bond_distance
_geom_bond_publ_flag
S1 O2B 1.373(6) ?
S1 O4A 1.380(2) ?
S1 O2A 1.432(4) ?
S1 O3B 1.446(3) ?
S1 O3A 1.478(3) ?
S1 O4B 1.510(4) ?
S1 C15 1.7692(15) ?
C15 C20 1.383(2) ?
C15 C16 1.386(2) ?
C16 C17 1.381(3) ?
C16 H16 0.93 ?
C17 C18 1.385(3) ?
C17 H17 0.93 ?
C18 C19 1.382(3) ?
C18 C21 1.509(3) ?
C19 C20 1.392(2) ?
C19 H19 0.93 ?
C20 H20 0.93 ?
C21 H21A 0.96 ?
C21 H21B 0.96 ?
C21 H21C 0.96 ?
O1 C11 1.359(2) y
O1 H1OA 0.79 ?
N1 C1 1.354(2) y
N1 C5 1.361(2) y
N1 C14 1.481(2) y
C1 C2 1.362(2) ?
C1 H1 0.93 ?
C2 C3 1.377(3) ?
C2 H2 0.93 ?
C3 C4 1.374(2) ?
C3 H3 0.9295 ?
C4 C5 1.401(2) ?
C4 H4 0.93 ?
C5 C6 1.453(2) ?
C6 C7 1.323(3) ?
C6 H6 0.93 ?
C7 C8 1.460(2) ?
C7 H7 0.93 ?
C8 C13 1.395(2) ?
C8 C9 1.400(2) ?
C9 C10 1.378(2) ?
C9 H9 0.93 ?
C10 C11 1.384(2) ?
C10 H10 0.93 ?
C11 C12 1.386(2) ?
C12 C13 1.381(2) ?
C12 H12 0.93 ?
C13 H13 0.93 ?
C14 H14A 0.96 ?
C14 H14B 0.96 ?
C14 H14C 0.96 ?

loop_
_geom_hbond_atom_site_label_D
_geom_hbond_atom_site_label_H
_geom_hbond_atom_site_label_A
_geom_hbond_site_symmetry_A
_geom_hbond_distance_DH
_geom_hbond_distance_HA
_geom_hbond_distance_DA
_geom_hbond_angle_DHA
_geom_hbond_publ_flag
O1 H1OA O4A 3_766 0.79 1.98 2.725(3) 157 yes
C1 H1 O2A 1_555 0.93 2.32 3.243(5) 173 yes
C4 H4 O3A 2_655 0.93 2.55 3.472(4) 169 yes
C10 H10 O3A 3_766 0.93 2.52 3.404(4) 158 yes
C19 H19 O3A 1_455 0.93 2.57 3.295(4) 135 yes
C20 H20 O4A 1_555 0.93 2.58 2.932(3) 103 yes
C13 H13 Cg1 2_655 0.93 2.89 3.666(2) 142 yes

loop_
_geom_torsion_atom_site_label_1
_geom_torsion_atom_site_label_2
_geom_torsion_atom_site_label_3
_geom_torsion_atom_site_label_4
_geom_torsion
_geom_torsion_publ_flag
O2B S1 C15 C20 -155.9(4) ?
O4A S1 C15 C20 0.7(2) ?
O2A S1 C15 C20 -122.2(2) ?
O3B S1 C15 C20 77.6(3) ?
O3A S1 C15 C20 123.6(2) ?
O4B S1 C15 C20 -34.8(3) ?
O2B S1 C15 C16 26.3(4) ?
O4A S1 C15 C16 -177.1(2) ?
O2A S1 C15 C16 60.0(2) ?
O3B S1 C15 C16 -100.2(3) ?
O3A S1 C15 C16 -54.3(2) ?
O4B S1 C15 C16 147.4(3) ?
C20 C15 C16 C17 -0.7(3) ?
S1 C15 C16 C17 177.20(15) ?
C15 C16 C17 C18 0.0(3) ?
C16 C17 C18 C19 0.2(3) ?
C16 C17 C18 C21 -179.7(2) ?
C17 C18 C19 C20 0.2(3) ?
C21 C18 C19 C20 -179.90(18) ?
C16 C15 C20 C19 1.0(2) ?
S1 C15 C20 C19 -176.77(12) ?
C18 C19 C20 C15 -0.8(3) ?
C5 N1 C1 C2 1.1(2) ?
C14 N1 C1 C2 -178.83(16) ?
N1 C1 C2 C3 1.3(3) ?
C1 C2 C3 C4 -1.7(3) ?
C2 C3 C4 C5 -0.3(3) ?
C1 N1 C5 C4 -2.9(2) ?
C14 N1 C5 C4 176.98(15) ?
C1 N1 C5 C6 175.87(15) ?
C14 N1 C5 C6 -4.2(2) ?
C3 C4 C5 N1 2.5(3) ?
C3 C4 C5 C6 -176.23(17) ?
N1 C5 C6 C7 -170.20(16) y
C4 C5 C6 C7 8.5(3) ?
C5 C6 C7 C8 178.08(16) y
C6 C7 C8 C13 171.82(18) y
C6 C7 C8 C9 -6.7(3) y
C13 C8 C9 C10 -0.2(3) ?
C7 C8 C9 C10 178.32(16) ?
C8 C9 C10 C11 -0.6(3) ?
C9 C10 C11 O1 -179.98(17) ?
C9 C10 C11 C12 0.9(3) ?
O1 C11 C12 C13 -179.59(16) ?
C10 C11 C12 C13 -0.4(3) ?
C11 C12 C13 C8 -0.4(3) ?
C9 C8 C13 C12 0.7(3) ?
C7 C8 C13 C12 -177.89(16) ?
